data_4078183
loop_
_publ_author_name
'Kamata, Kouji'
'Suzuki, Atsuko'
'Nakai, Yuta'
'Nakazawa, Hiroshi'

_publ_section_title
;
 Catalytic Hydrosilylation of Alkenes by Iron Complexes Containing
 Terpyridine Derivatives as Ancillary Ligands
;
_journal_issue 10
_journal_name_full Organometallics
_journal_page_first 3825
_journal_page_last 3828
_journal_paper_doi 10.1021/om300279t
_journal_volume 31
_journal_year 2012
_chemical_formula_moiety 'C25 H23 Br2 Fe N3, C H2 Cl2'
_chemical_formula_sum 'C26 H25 Br2 Cl2 Fe N3'
_chemical_formula_weight 666.06
_space_group_IT_number 14
_symmetry_cell_setting monoclinic
_symmetry_Int_Tables_number 14
_symmetry_space_group_name_Hall '-P 2yn'
_symmetry_space_group_name_H-M 'P 1 21/n 1'
_cell_angle_alpha 90.00
_cell_angle_beta 105.016(4)
_cell_angle_gamma 90.00
_cell_formula_units_Z 4
_cell_length_a 12.144(2)
_cell_length_b 15.685(3)
_cell_length_c 14.400(3)
_cell_measurement_reflns_used 7688
_cell_measurement_temperature 200(2)
_cell_measurement_theta_max 27.4835
_cell_measurement_theta_min 4.1084
_cell_volume 2649.2(9)
_computing_cell_refinement CrystalClear
_computing_data_collection 'CrystalClear (Rigaku, 2001)'
_computing_molecular_graphics 'Ortep-3 for Windows (Farrugia, 1997)'
_computing_publication_material SHELXL97
_computing_structure_refinement 'SHELXL-97 (Sheldrick, 1997)'
_computing_structure_solution 'SIR97 (Altomare <i>et al.</i>,  1999)'
_diffrn_ambient_temperature 200(2)
_diffrn_detector_area_resol_mean 7.32
_diffrn_measured_fraction_theta_full 0.994
_diffrn_measured_fraction_theta_max 0.994
_diffrn_measurement_details
;
scan:
    Number of images: 360
               Slice: -80.0000 - 100.0000
         Image width: 0.5000
            Exp time: 10.0000
       Rotation axis: Phi
               Omega: 0.0000
                 Chi: 0.0000
                 Phi: 0.0000
                 XTD: 35.1396
              2theta: 9.8094
scan:
    Number of images: 100
               Slice: -30.0000 - 20.0000
         Image width: 0.5000
            Exp time: 10.0000
       Rotation axis: Omega
               Omega: 0.0000
                 Chi: 90.0000
                 Phi: 0.0000
                 XTD: 35.1396
              2theta: 9.8094
scan:
    Number of images: 100
               Slice: -30.0000 - 20.0000
         Image width: 0.5000
            Exp time: 10.0000
       Rotation axis: Omega
               Omega: 0.0000
                 Chi: 90.0000
                 Phi: 90.0000
                 XTD: 35.1396
              2theta: 9.8094
scan:
    Number of images: 100
               Slice: -30.0000 - 20.0000
         Image width: 0.5000
            Exp time: 10.0000
       Rotation axis: Omega
               Omega: 0.0000
                 Chi: 90.0000
                 Phi: 180.0000
                 XTD: 35.1396
              2theta: 9.8094

;
_diffrn_measurement_device 'Mercury CCD (2x2 bin mode)'
_diffrn_measurement_device_details 'AFC7: Eulerian 3-circle'
_diffrn_measurement_device_type 'Rigaku/MSC Mercury CCD'
_diffrn_measurement_method '\w or \f'
_diffrn_radiation_detector CCD
_diffrn_radiation_monochromator 'Graphite Monochromator'
_diffrn_radiation_source 'Rotating Anode'
_diffrn_radiation_type MoK\a
_diffrn_radiation_wavelength 0.71070
_diffrn_reflns_av_R_equivalents 0.0710
_diffrn_reflns_av_sigmaI/netI 0.0651
_diffrn_reflns_limit_h_max 15
_diffrn_reflns_limit_h_min -15
_diffrn_reflns_limit_k_max 20
_diffrn_reflns_limit_k_min -17
_diffrn_reflns_limit_l_max 18
_diffrn_reflns_limit_l_min -18
_diffrn_reflns_number 26104
_diffrn_reflns_reduction_process 'Lp corrections applied'
_diffrn_reflns_theta_full 27.48
_diffrn_reflns_theta_max 27.48
_diffrn_reflns_theta_min 4.13
_diffrn_source_current 280.0000
_diffrn_source_power 16.8000
_diffrn_source_voltage 60.0000
_exptl_absorpt_coefficient_mu 3.808
_exptl_absorpt_correction_T_max 0.9277
_exptl_absorpt_correction_T_min 0.3946
_exptl_absorpt_correction_type multi-scan
_exptl_absorpt_process_details '(Jacobson, 1998)'
_exptl_crystal_colour Red
_exptl_crystal_density_diffrn 1.670
_exptl_crystal_density_method 'not measured'
_exptl_crystal_description Prism
_exptl_crystal_F_000 1328
_exptl_crystal_preparation 'mounted on the CryoLoop with Palaton oil and placed in N2 stream at 200(2) K'
_exptl_crystal_size_max 0.30
_exptl_crystal_size_mid 0.06
_exptl_crystal_size_min 0.02
_refine_diff_density_max 0.523
_refine_diff_density_min -0.411
_refine_diff_density_rms 0.098
_refine_ls_extinction_method none
_refine_ls_goodness_of_fit_ref 1.182
_refine_ls_hydrogen_treatment constr
_refine_ls_matrix_type full
_refine_ls_number_parameters 311
_refine_ls_number_reflns 6046
_refine_ls_number_restraints 0
_refine_ls_restrained_S_all 1.182
_refine_ls_R_factor_all 0.1031
_refine_ls_R_factor_gt 0.0779
_refine_ls_shift/su_max 0.001
_refine_ls_shift/su_mean 0.000
_refine_ls_structure_factor_coef Fsqd
_refine_ls_weighting_details 'calc w=1/[\s^2^(Fo^2^)+(0.0030P)^2^+12.3572P] where P=(Fo^2^+2Fc^2^)/3'
_refine_ls_weighting_scheme calc
_refine_ls_wR_factor_gt 0.1029
_refine_ls_wR_factor_ref 0.1095
_reflns_number_gt 5100
_reflns_number_total 6046
_reflns_threshold_expression >2sigma(I)
_cod_data_source_file om300279t_si_002.cif
_cod_data_source_block KS-003
_cod_depositor_comments
;
The following automatic conversions were performed:

'_exptl_absorpt_correction_type' value 'Multi-scan' changed to
'multi-scan' according to the built-in table from CIF Core dictionary
named 'cif_core.dic' version 2.4.1 from 2010-06-29.

Automatic conversion script
Id: cif_fix_values 1715 2011-07-08 13:25:40Z adriana 
;
_cod_original_cell_volume 2649.1(8)
_cod_original_sg_symbol_H-M P21/n
_cod_database_code 4078183

loop_
_symmetry_equiv_pos_as_xyz
'x, y, z'
'-x+1/2, y+1/2, -z+1/2'
'-x, -y, -z'
'x-1/2, -y-1/2, z-1/2'

loop_
_atom_site_label
_atom_site_type_symbol
_atom_site_fract_x
_atom_site_fract_y
_atom_site_fract_z
_atom_site_U_iso_or_equiv
_atom_site_adp_type
_atom_site_occupancy
_atom_site_symmetry_multiplicity
_atom_site_calc_flag
_atom_site_refinement_flags
Fe1 Fe 0.78720(6) 0.13005(5) 0.63335(5) 0.02098(18) Uani 1 1 d .
Br1 Br 0.60957(5) 0.06300(4) 0.63692(4) 0.02977(15) Uani 1 1 d .
Br2 Br 0.81260(5) 0.23665(3) 0.51314(4) 0.02880(15) Uani 1 1 d .
N1 N 0.8432(3) 0.0182(3) 0.5559(3) 0.0200(9) Uani 1 1 d .
C1 C 0.6832(5) 0.0288(4) 0.4125(4) 0.0337(14) Uani 1 1 d .
H1A H 0.6212 0.0250 0.4444 0.051 Uiso 1 1 calc R
H1B H 0.6590 0.0026 0.3487 0.051 Uiso 1 1 calc R
H1C H 0.7022 0.0889 0.4060 0.051 Uiso 1 1 calc R
C2 C 0.7860(4) -0.0170(3) 0.4714(4) 0.0238(12) Uani 1 1 d .
C3 C 0.8210(5) -0.0940(3) 0.4398(4) 0.0287(13) Uani 1 1 d .
H3A H 0.7782 -0.1189 0.3814 0.034 Uiso 1 1 calc R
C4 C 0.9182(5) -0.1340(4) 0.4938(4) 0.0315(13) Uani 1 1 d .
H4A H 0.9434 -0.1862 0.4730 0.038 Uiso 1 1 calc R
C5 C 0.9779(5) -0.0963(3) 0.5791(4) 0.0281(13) Uani 1 1 d .
H5A H 1.0452 -0.1221 0.6173 0.034 Uiso 1 1 calc R
C6 C 0.9385(4) -0.0212(3) 0.6076(4) 0.0207(11) Uani 1 1 d .
N2 N 0.9446(3) 0.0916(3) 0.7217(3) 0.0186(9) Uani 1 1 d .
C7 C 0.9983(4) 0.0231(3) 0.6978(4) 0.0215(11) Uani 1 1 d .
C8 C 1.1060(5) -0.0007(3) 0.7530(4) 0.0260(12) Uani 1 1 d .
H8A H 1.1438 -0.0491 0.7361 0.031 Uiso 1 1 calc R
C9 C 1.1565(5) 0.0478(4) 0.8329(4) 0.0307(13) Uani 1 1 d .
H9A H 1.2302 0.0329 0.8713 0.037 Uiso 1 1 calc R
C10 C 1.1009(5) 0.1174(3) 0.8574(4) 0.0280(13) Uani 1 1 d .
H10A H 1.1355 0.1509 0.9122 0.034 Uiso 1 1 calc R
C11 C 0.9934(4) 0.1378(3) 0.8004(4) 0.0198(11) Uani 1 1 d .
N3 N 0.8211(3) 0.2226(2) 0.7596(3) 0.0180(9) Uani 1 1 d .
C12 C 0.9264(4) 0.2117(3) 0.8202(4) 0.0197(11) Uani 1 1 d .
C13 C 0.9705(4) 0.2659(3) 0.8969(3) 0.0223(11) Uani 1 1 d .
H13A H 1.0445 0.2564 0.9377 0.027 Uiso 1 1 calc R
C14 C 0.9056(5) 0.3338(3) 0.9133(4) 0.0256(12) Uani 1 1 d .
H14A H 0.9344 0.3721 0.9650 0.031 Uiso 1 1 calc R
C15 C 0.7981(4) 0.3446(3) 0.8533(4) 0.0235(12) Uani 1 1 d .
H15A H 0.7514 0.3902 0.8640 0.028 Uiso 1 1 calc R
C16 C 0.7577(4) 0.2885(3) 0.7764(4) 0.0208(11) Uani 1 1 d .
C17 C 0.6401(4) 0.3029(3) 0.7134(3) 0.0196(11) Uani 1 1 d .
C18 C 0.6219(4) 0.3672(3) 0.6423(4) 0.0223(11) Uani 1 1 d .
C19 C 0.5118(5) 0.3788(3) 0.5852(4) 0.0268(12) Uani 1 1 d .
H19A H 0.4991 0.4210 0.5363 0.032 Uiso 1 1 calc R
C20 C 0.4193(4) 0.3313(3) 0.5963(4) 0.0263(12) Uani 1 1 d .
C21 C 0.4387(4) 0.2724(3) 0.6700(4) 0.0261(12) Uani 1 1 d .
H21A H 0.3762 0.2410 0.6804 0.031 Uiso 1 1 calc R
C22 C 0.5481(4) 0.2576(3) 0.7300(4) 0.0230(11) Uani 1 1 d .
C23 C 0.7166(5) 0.4237(4) 0.6296(4) 0.0307(13) Uani 1 1 d .
H23A H 0.7714 0.3897 0.6059 0.046 Uiso 1 1 calc R
H23B H 0.7552 0.4494 0.6915 0.046 Uiso 1 1 calc R
H23C H 0.6852 0.4688 0.5832 0.046 Uiso 1 1 calc R
C24 C 0.3019(5) 0.3445(4) 0.5309(4) 0.0353(15) Uani 1 1 d .
H24A H 0.2597 0.3850 0.5604 0.053 Uiso 1 1 calc R
H24B H 0.2612 0.2899 0.5205 0.053 Uiso 1 1 calc R
H24C H 0.3083 0.3671 0.4690 0.053 Uiso 1 1 calc R
C25 C 0.5623(5) 0.1963(4) 0.8130(4) 0.0322(14) Uani 1 1 d .
H25A H 0.6197 0.1533 0.8094 0.048 Uiso 1 1 calc R
H25B H 0.4894 0.1680 0.8097 0.048 Uiso 1 1 calc R
H25C H 0.5871 0.2276 0.8737 0.048 Uiso 1 1 calc R
C26 C 1.0226(5) 0.3709(4) 0.6895(5) 0.0414(16) Uani 1 1 d .
H26A H 0.9591 0.3343 0.6544 0.050 Uiso 1 1 calc R
H26B H 1.0040 0.3916 0.7486 0.050 Uiso 1 1 calc R
Cl1 Cl 1.14859(15) 0.30989(12) 0.72184(13) 0.0520(5) Uani 1 1 d .
Cl2 Cl 1.03515(18) 0.45809(14) 0.61753(18) 0.0746(7) Uani 1 1 d .

loop_
_atom_site_aniso_label
_atom_site_aniso_U_11
_atom_site_aniso_U_22
_atom_site_aniso_U_33
_atom_site_aniso_U_23
_atom_site_aniso_U_13
_atom_site_aniso_U_12
Fe1 0.0158(4) 0.0210(4) 0.0226(4) -0.0007(3) -0.0015(3) 0.0016(3)
Br1 0.0214(3) 0.0280(3) 0.0391(3) -0.0051(3) 0.0064(2) -0.0037(2)
Br2 0.0305(3) 0.0257(3) 0.0281(3) 0.0043(2) 0.0037(2) 0.0017(2)
N1 0.019(2) 0.020(2) 0.021(2) 0.0001(18) 0.0033(18) -0.0020(18)
C1 0.030(3) 0.039(3) 0.026(3) -0.002(3) -0.003(3) -0.006(3)
C2 0.026(3) 0.023(3) 0.027(3) 0.001(2) 0.015(2) -0.008(2)
C3 0.033(3) 0.029(3) 0.028(3) -0.008(2) 0.016(3) -0.010(3)
C4 0.039(3) 0.022(3) 0.041(3) -0.007(3) 0.024(3) -0.003(3)
C5 0.026(3) 0.027(3) 0.032(3) 0.001(3) 0.008(3) 0.002(2)
C6 0.018(2) 0.021(3) 0.025(3) 0.003(2) 0.010(2) -0.003(2)
N2 0.017(2) 0.019(2) 0.018(2) 0.0037(18) 0.0019(18) 0.0017(17)
C7 0.020(3) 0.021(3) 0.025(3) 0.002(2) 0.009(2) -0.001(2)
C8 0.023(3) 0.025(3) 0.030(3) 0.007(2) 0.009(2) 0.007(2)
C9 0.021(3) 0.036(3) 0.032(3) 0.008(3) -0.001(2) 0.005(2)
C10 0.022(3) 0.028(3) 0.030(3) 0.002(2) -0.001(2) -0.002(2)
C11 0.018(2) 0.018(2) 0.022(3) 0.003(2) 0.002(2) 0.000(2)
N3 0.015(2) 0.018(2) 0.019(2) -0.0007(18) 0.0001(17) -0.0006(17)
C12 0.020(2) 0.020(2) 0.019(2) 0.002(2) 0.004(2) -0.001(2)
C13 0.023(3) 0.024(3) 0.016(2) 0.001(2) -0.002(2) -0.003(2)
C14 0.031(3) 0.025(3) 0.019(3) -0.005(2) 0.003(2) -0.003(2)
C15 0.023(3) 0.025(3) 0.023(3) -0.006(2) 0.006(2) 0.001(2)
C16 0.021(3) 0.018(2) 0.023(3) 0.001(2) 0.005(2) -0.001(2)
C17 0.017(2) 0.023(3) 0.017(2) -0.007(2) 0.000(2) 0.003(2)
C18 0.020(3) 0.022(2) 0.024(3) -0.005(2) 0.004(2) 0.003(2)
C19 0.027(3) 0.026(3) 0.025(3) 0.002(2) 0.004(2) 0.007(2)
C20 0.021(3) 0.028(3) 0.027(3) -0.007(2) 0.000(2) 0.005(2)
C21 0.020(3) 0.031(3) 0.029(3) -0.006(3) 0.008(2) 0.000(2)
C22 0.020(3) 0.025(3) 0.022(3) -0.004(2) 0.002(2) 0.002(2)
C23 0.030(3) 0.026(3) 0.034(3) 0.007(3) 0.004(3) 0.000(2)
C24 0.022(3) 0.046(4) 0.031(3) -0.007(3) -0.004(3) 0.002(3)
C25 0.030(3) 0.030(3) 0.035(3) -0.003(3) 0.006(3) -0.004(3)
C26 0.037(4) 0.050(4) 0.038(4) 0.001(3) 0.011(3) -0.011(3)
Cl1 0.0479(10) 0.0570(11) 0.0522(11) 0.0013(9) 0.0149(9) 0.0027(9)
Cl2 0.0625(13) 0.0744(14) 0.0909(16) 0.0392(13) 0.0266(12) -0.0017(11)

loop_
_atom_type_symbol
_atom_type_description
_atom_type_scat_dispersion_real
_atom_type_scat_dispersion_imag
_atom_type_scat_source
C C 0.0033 0.0016 'International Tables Vol C Tables 4.2.6.8 and 6.1.1.4'
H H 0.0000 0.0000 'International Tables Vol C Tables 4.2.6.8 and 6.1.1.4'
N N 0.0061 0.0033 'International Tables Vol C Tables 4.2.6.8 and 6.1.1.4'
Fe Fe 0.3463 0.8444 'International Tables Vol C Tables 4.2.6.8 and 6.1.1.4'
Br Br -0.2901 2.4595 'International Tables Vol C Tables 4.2.6.8 and 6.1.1.4'
Cl Cl 0.1484 0.1585 'International Tables Vol C Tables 4.2.6.8 and 6.1.1.4'

loop_
_geom_angle_atom_site_label_1
_geom_angle_atom_site_label_2
_geom_angle_atom_site_label_3
_geom_angle
N2 Fe1 N1 74.56(15)
N2 Fe1 N3 75.58(15)
N1 Fe1 N3 150.12(14)
N2 Fe1 Br1 122.85(12)
N1 Fe1 Br1 93.25(11)
N3 Fe1 Br1 103.79(11)
N2 Fe1 Br2 111.05(12)
N1 Fe1 Br2 94.04(11)
N3 Fe1 Br2 95.62(11)
Br1 Fe1 Br2 125.58(3)
C2 N1 C6 118.3(4)
C2 N1 Fe1 127.4(3)
C6 N1 Fe1 113.9(3)
C2 C1 H1A 109.5
C2 C1 H1B 109.5
H1A C1 H1B 109.5
C2 C1 H1C 109.5
H1A C1 H1C 109.5
H1B C1 H1C 109.5
N1 C2 C3 121.2(5)
N1 C2 C1 118.1(5)
C3 C2 C1 120.6(5)
C4 C3 C2 119.7(5)
C4 C3 H3A 120.1
C2 C3 H3A 120.1
C3 C4 C5 118.6(5)
C3 C4 H4A 120.7
C5 C4 H4A 120.7
C6 C5 C4 119.2(5)
C6 C5 H5A 120.4
C4 C5 H5A 120.4
N1 C6 C5 122.9(5)
N1 C6 C7 115.0(4)
C5 C6 C7 122.2(5)
C7 N2 C11 120.5(4)
C7 N2 Fe1 120.1(3)
C11 N2 Fe1 119.3(3)
N2 C7 C8 120.9(5)
N2 C7 C6 115.9(4)
C8 C7 C6 123.1(5)
C9 C8 C7 118.4(5)
C9 C8 H8A 120.8
C7 C8 H8A 120.8
C10 C9 C8 120.5(5)
C10 C9 H9A 119.7
C8 C9 H9A 119.7
C9 C10 C11 118.7(5)
C9 C10 H10A 120.7
C11 C10 H10A 120.7
N2 C11 C10 121.0(5)
N2 C11 C12 116.0(4)
C10 C11 C12 123.0(5)
C16 N3 C12 117.9(4)
C16 N3 Fe1 129.6(3)
C12 N3 Fe1 112.1(3)
N3 C12 C13 122.5(5)
N3 C12 C11 116.5(4)
C13 C12 C11 120.9(4)
C14 C13 C12 119.4(5)
C14 C13 H13A 120.3
C12 C13 H13A 120.3
C15 C14 C13 118.5(5)
C15 C14 H14A 120.7
C13 C14 H14A 120.7
C14 C15 C16 120.0(5)
C14 C15 H15A 120.0
C16 C15 H15A 120.0
N3 C16 C15 121.6(4)
N3 C16 C17 120.4(4)
C15 C16 C17 118.0(4)
C22 C17 C18 120.3(4)
C22 C17 C16 120.0(5)
C18 C17 C16 119.5(5)
C19 C18 C17 117.9(5)
C19 C18 C23 120.2(5)
C17 C18 C23 121.9(4)
C18 C19 C20 123.0(5)
C18 C19 H19A 118.5
C20 C19 H19A 118.5
C21 C20 C19 117.6(5)
C21 C20 C24 121.3(5)
C19 C20 C24 121.1(5)
C20 C21 C22 122.0(5)
C20 C21 H21A 119.0
C22 C21 H21A 119.0
C17 C22 C21 118.8(5)
C17 C22 C25 121.8(4)
C21 C22 C25 119.3(5)
C18 C23 H23A 109.5
C18 C23 H23B 109.5
H23A C23 H23B 109.5
C18 C23 H23C 109.5
H23A C23 H23C 109.5
H23B C23 H23C 109.5
C20 C24 H24A 109.5
C20 C24 H24B 109.5
H24A C24 H24B 109.5
C20 C24 H24C 109.5
H24A C24 H24C 109.5
H24B C24 H24C 109.5
C22 C25 H25A 109.5
C22 C25 H25B 109.5
H25A C25 H25B 109.5
C22 C25 H25C 109.5
H25A C25 H25C 109.5
H25B C25 H25C 109.5
Cl2 C26 Cl1 112.3(4)
Cl2 C26 H26A 109.1
Cl1 C26 H26A 109.1
Cl2 C26 H26B 109.1
Cl1 C26 H26B 109.1
H26A C26 H26B 107.9

loop_
_geom_bond_atom_site_label_1
_geom_bond_atom_site_label_2
_geom_bond_distance
Fe1 N2 2.092(4)
Fe1 N1 2.275(4)
Fe1 N3 2.279(4)
Fe1 Br1 2.4122(10)
Fe1 Br2 2.4826(10)
N1 C2 1.352(7)
N1 C6 1.353(6)
C1 C2 1.498(8)
C1 H1A 0.9800
C1 H1B 0.9800
C1 H1C 0.9800
C2 C3 1.396(7)
C3 C4 1.385(8)
C3 H3A 0.9500
C4 C5 1.386(8)
C4 H4A 0.9500
C5 C6 1.373(7)
C5 H5A 0.9500
C6 C7 1.487(7)
N2 C7 1.347(6)
N2 C11 1.347(6)
C7 C8 1.393(7)
C8 C9 1.384(8)
C8 H8A 0.9500
C9 C10 1.377(8)
C9 H9A 0.9500
C10 C11 1.387(7)
C10 H10A 0.9500
C11 C12 1.485(7)
N3 C16 1.348(6)
N3 C12 1.359(6)
C12 C13 1.387(7)
C13 C14 1.381(7)
C13 H13A 0.9500
C14 C15 1.376(7)
C14 H14A 0.9500
C15 C16 1.400(7)
C15 H15A 0.9500
C16 C17 1.497(7)
C17 C22 1.396(7)
C17 C18 1.414(7)
C18 C19 1.387(7)
C18 C23 1.500(8)
C19 C20 1.392(8)
C19 H19A 0.9500
C20 C21 1.380(8)
C20 C24 1.506(7)
C21 C22 1.403(7)
C21 H21A 0.9500
C22 C25 1.509(8)
C23 H23A 0.9800
C23 H23B 0.9800
C23 H23C 0.9800
C24 H24A 0.9800
C24 H24B 0.9800
C24 H24C 0.9800
C25 H25A 0.9800
C25 H25B 0.9800
C25 H25C 0.9800
C26 Cl2 1.746(7)
C26 Cl1 1.762(7)
C26 H26A 0.9900
C26 H26B 0.9900

loop_
_geom_torsion_atom_site_label_1
_geom_torsion_atom_site_label_2
_geom_torsion_atom_site_label_3
_geom_torsion_atom_site_label_4
_geom_torsion
N2 Fe1 N1 C2 178.9(4)
N3 Fe1 N1 C2 -179.0(4)
Br1 Fe1 N1 C2 55.7(4)
Br2 Fe1 N1 C2 -70.3(4)
N2 Fe1 N1 C6 6.7(3)
N3 Fe1 N1 C6 8.8(5)
Br1 Fe1 N1 C6 -116.6(3)
Br2 Fe1 N1 C6 117.4(3)
C6 N1 C2 C3 2.7(7)
Fe1 N1 C2 C3 -169.2(4)
C6 N1 C2 C1 -177.5(5)
Fe1 N1 C2 C1 10.5(7)
N1 C2 C3 C4 -2.3(8)
C1 C2 C3 C4 178.0(5)
C2 C3 C4 C5 0.6(8)
C3 C4 C5 C6 0.5(8)
C2 N1 C6 C5 -1.6(7)
Fe1 N1 C6 C5 171.4(4)
C2 N1 C6 C7 178.1(4)
Fe1 N1 C6 C7 -8.9(5)
C4 C5 C6 N1 -0.1(8)
C4 C5 C6 C7 -179.7(5)
N1 Fe1 N2 C7 -3.3(4)
N3 Fe1 N2 C7 177.8(4)
Br1 Fe1 N2 C7 80.5(4)
Br2 Fe1 N2 C7 -91.7(4)
N1 Fe1 N2 C11 174.3(4)
N3 Fe1 N2 C11 -4.7(4)
Br1 Fe1 N2 C11 -102.0(4)
Br2 Fe1 N2 C11 85.9(4)
C11 N2 C7 C8 -1.0(7)
Fe1 N2 C7 C8 176.5(4)
C11 N2 C7 C6 -177.8(4)
Fe1 N2 C7 C6 -0.3(6)
N1 C6 C7 N2 6.5(6)
C5 C6 C7 N2 -173.9(5)
N1 C6 C7 C8 -170.2(5)
C5 C6 C7 C8 9.4(8)
N2 C7 C8 C9 0.0(8)
C6 C7 C8 C9 176.5(5)
C7 C8 C9 C10 0.4(8)
C8 C9 C10 C11 0.1(9)
C7 N2 C11 C10 1.6(8)
Fe1 N2 C11 C10 -175.9(4)
C7 N2 C11 C12 -179.7(4)
Fe1 N2 C11 C12 2.8(6)
C9 C10 C11 N2 -1.2(8)
C9 C10 C11 C12 -179.7(5)
N2 Fe1 N3 C16 179.4(5)
N1 Fe1 N3 C16 177.3(4)
Br1 Fe1 N3 C16 -59.7(4)
Br2 Fe1 N3 C16 69.0(4)
N2 Fe1 N3 C12 5.9(3)
N1 Fe1 N3 C12 3.9(5)
Br1 Fe1 N3 C12 126.9(3)
Br2 Fe1 N3 C12 -104.4(3)
C16 N3 C12 C13 -0.7(7)
Fe1 N3 C12 C13 173.6(4)
C16 N3 C12 C11 179.2(4)
Fe1 N3 C12 C11 -6.5(5)
N2 C11 C12 N3 3.0(7)
C10 C11 C12 N3 -178.4(5)
N2 C11 C12 C13 -177.2(5)
C10 C11 C12 C13 1.5(8)
N3 C12 C13 C14 0.2(8)
C11 C12 C13 C14 -179.7(5)
C12 C13 C14 C15 0.8(8)
C13 C14 C15 C16 -1.2(8)
C12 N3 C16 C15 0.2(7)
Fe1 N3 C16 C15 -172.9(4)
C12 N3 C16 C17 -178.8(5)
Fe1 N3 C16 C17 8.1(7)
C14 C15 C16 N3 0.7(8)
C14 C15 C16 C17 179.8(5)
N3 C16 C17 C22 82.9(6)
C15 C16 C17 C22 -96.2(6)
N3 C16 C17 C18 -102.2(6)
C15 C16 C17 C18 78.8(6)
C22 C17 C18 C19 -5.1(7)
C16 C17 C18 C19 -180.0(5)
C22 C17 C18 C23 173.2(5)
C16 C17 C18 C23 -1.7(7)
C17 C18 C19 C20 1.4(8)
C23 C18 C19 C20 -176.9(5)
C18 C19 C20 C21 2.3(8)
C18 C19 C20 C24 -178.3(5)
C19 C20 C21 C22 -2.5(8)
C24 C20 C21 C22 178.2(5)
C18 C17 C22 C21 5.0(7)
C16 C17 C22 C21 179.8(5)
C18 C17 C22 C25 -172.4(5)
C16 C17 C22 C25 2.5(8)
C20 C21 C22 C17 -1.1(8)
C20 C21 C22 C25 176.3(5)
